data_1574771
loop_
_publ_author_name
'Yang, Fan'
'Kong, Xiang-Jing'
'He, Tao'
'Zhang, Zhengqing'
'Wang, Ke'
'Du, Honglin'
'Cai, Guohong'
'Ju, Jing'
'Wang, Xiaoge'
'Li, Jian-Rong'
'Sun, Junliang'
'Zhong, Chongli'

_publ_section_title
;
 Solvent-free construction of Cr(iii)-sulfonate coordination polymers
;
_journal_issue 26
_journal_name_full 'Chemical Science'
_journal_page_first 11823
_journal_page_last 11832
_journal_paper_doi 10.1039/D5SC03014E
_journal_volume 16
_journal_year 2025
_chemical_formula_sum 'C20 H26 Cr2 O20 S4'
_chemical_formula_weight 818.66
_space_group_crystal_system monoclinic
_space_group_IT_number 14
_space_group_name_Hall '-P 2ybc'
_space_group_name_H-M_alt 'P 1 21/c 1'
_atom_sites_solution_hydrogens mixed
_audit_creation_method SHELXL-2019/3
_audit_update_record
;
2024-10-29 deposited with the CCDC.	2025-05-30 downloaded from the CCDC.
;
_cell_angle_alpha 90
_cell_angle_beta 93.509(4)
_cell_angle_gamma 90
_cell_formula_units_Z 2
_cell_length_a 11.006(3)
_cell_length_b 7.772(2)
_cell_length_c 18.214(4)
_cell_measurement_reflns_used 3481
_cell_measurement_temperature 180(2)
_cell_measurement_theta_max 0.871
_cell_measurement_theta_min 0.079
_cell_volume 1555.1(7)
_computing_structure_refinement 'SHELXL-2019/2 (Sheldrick, 2019)'
_computing_structure_solution 'SHELXT 2014/5 (Sheldrick, 2014)'
_diffrn_ambient_temperature 180(2)
_diffrn_measured_fraction_theta_full 0.651
_diffrn_measured_fraction_theta_max 0.644
_diffrn_measurement_device_type electron
_diffrn_measurement_method cRED
_diffrn_radiation_type electron
_diffrn_radiation_wavelength 0.0251
_diffrn_reflns_av_R_equivalents 0.1639
_diffrn_reflns_av_unetI/netI 0.2346
_diffrn_reflns_Laue_measured_fraction_full 0.651
_diffrn_reflns_Laue_measured_fraction_max 0.644
_diffrn_reflns_limit_h_max 12
_diffrn_reflns_limit_h_min -10
_diffrn_reflns_limit_k_max 8
_diffrn_reflns_limit_k_min -9
_diffrn_reflns_limit_l_max 21
_diffrn_reflns_limit_l_min -18
_diffrn_reflns_number 3481
_diffrn_reflns_point_group_measured_fraction_full 0.651
_diffrn_reflns_point_group_measured_fraction_max 0.644
_diffrn_reflns_theta_full 0.863
_diffrn_reflns_theta_max 0.871
_diffrn_reflns_theta_min 0.079
_diffrn_source 0.02510
_exptl_absorpt_coefficient_mu 0.000
_exptl_crystal_colour 'green blue'
_exptl_crystal_density_diffrn 1.748
_exptl_crystal_description 'powder crystal'
_exptl_crystal_F_000 271
_refine_diff_density_max 0.569
_refine_diff_density_min -0.321
_refine_diff_density_rms 0.071
_refine_ls_extinction_method none
_refine_ls_goodness_of_fit_ref 1.621
_refine_ls_hydrogen_treatment mixed
_refine_ls_matrix_type full
_refine_ls_number_parameters 184
_refine_ls_number_reflns 1864
_refine_ls_number_restraints 146
_refine_ls_restrained_S_all 1.620
_refine_ls_R_factor_all 0.3998
_refine_ls_R_factor_gt 0.2466
_refine_ls_shift/su_max 0.000
_refine_ls_shift/su_mean 0.000
_refine_ls_structure_factor_coef Fsqd
_refine_ls_weighting_details 'w=1/[\s^2^(Fo^2^)+(0.2000P)^2^] where P=(Fo^2^+2Fc^2^)/3'
_refine_ls_weighting_scheme calc
_refine_ls_wR_factor_gt 0.5482
_refine_ls_wR_factor_ref 0.6155
_reflns_Friedel_coverage 0.000
_reflns_number_gt 604
_reflns_number_total 1864
_reflns_threshold_expression 'I > 2\s(I)'
_cod_data_source_file d5sc03014e3.cif
_cod_data_source_block TGU7
_cod_depositor_comments 'Adding full bibliography for 1574771--1574774.cif.'
_cod_original_sg_symbol_H-M 'P 21/c'
_cod_database_code 1574771
_shelx_shelxl_version_number 2019/3
_shelx_space_group_comment
;
The symmetry employed for this shelxl refinement is uniquely defined
by the following loop, which should always be used as a source of
symmetry information in preference to the above space-group names.
They are only intended as comments.
;

loop_
_space_group_symop_operation_xyz
'x, y, z'
'-x, y+1/2, -z+1/2'
'-x, -y, -z'
'x, -y-1/2, z-1/2'

loop_
_atom_site_label
_atom_site_type_symbol
_atom_site_fract_x
_atom_site_fract_y
_atom_site_fract_z
_atom_site_U_iso_or_equiv
_atom_site_adp_type
_atom_site_occupancy
_atom_site_site_symmetry_order
_atom_site_calc_flag
_atom_site_refinement_flags_posn
_atom_site_refinement_flags_adp
_atom_site_refinement_flags_occupancy
_atom_site_disorder_assembly
_atom_site_disorder_group
Cr1 Cr 0.0730(10) 0.2670(9) 0.3841(3) 0.059(5) Uani 1 1 d D . . . .
S2 S 0.2158(14) 0.2006(14) 0.5404(6) 0.052(4) Uani 1 1 d D U . . .
S3 S 0.1758(15) 0.6541(13) 0.3678(5) 0.042(4) Uani 1 1 d D U . . .
O4 O 0.135(3) 0.796(2) 0.4082(11) 0.058(8) Uani 1 1 d D U . . .
O5 O 0.150(3) 0.486(2) 0.4047(10) 0.053(7) Uani 1 1 d D U . . .
O7 O 0.227(3) 0.058(2) 0.5913(10) 0.060(11) Uani 1 1 d . . . . .
O8 O 0.153(3) 0.348(2) 0.5690(10) 0.056(8) Uani 1 1 d D U . . .
O10 O -0.0577(16) 0.320(2) 0.4530(8) 0.040(7) Uani 1 1 d D U . . .
H10A H -0.103795 0.231612 0.457005 0.060 Uiso 1 1 d R U . . .
H10B H -0.105580 0.397204 0.433833 0.060 Uiso 1 1 d R U . . .
C16 C 0.5300(16) 0.2359(16) 0.4475(5) 0.063(9) Uani 1 1 d G U . . .
H16 H 0.554387 0.217664 0.398993 0.075 Uiso 1 1 calc R U . . .
C15 C 0.4081(15) 0.2191(16) 0.4626(6) 0.069(9) Uani 1 1 d G U . . .
H15 H 0.349244 0.189522 0.424378 0.083 Uiso 1 1 calc R U . . .
C14 C 0.3724(13) 0.2458(16) 0.5339(6) 0.062(9) Uani 1 1 d DG U . . .
C19 C 0.4587(13) 0.2892(11) 0.5900(5) 0.036(7) Uani 1 1 d G U . . .
C18 C 0.5805(12) 0.3059(12) 0.5749(5) 0.050(8) Uani 1 1 d G U . . .
C17 C 0.6163(13) 0.2793(17) 0.5036(6) 0.076(10) Uani 1 1 d G U . . .
H17 H 0.699451 0.290772 0.493273 0.091 Uiso 1 1 calc R U . . .
C21 C 0.5084(19) 0.3520(18) 0.7179(5) 0.064(9) Uani 1 1 d G U . . .
H21 H 0.484020 0.366756 0.766641 0.077 Uiso 1 1 calc R U . . .
C22 C 0.6306(18) 0.3678(18) 0.7032(6) 0.069(10) Uani 1 1 d G U . . .
H22 H 0.689590 0.393251 0.741977 0.082 Uiso 1 1 calc R U . . .
C23 C 0.6665(14) 0.3465(18) 0.6318(7) 0.069(9) Uani 1 1 d G U . . .
C20 C 0.4221(16) 0.3147(16) 0.6611(6) 0.053(8) Uani 1 1 d G U . . .
H20 H 0.338468 0.306567 0.670809 0.064 Uiso 1 1 calc R U . . .
O11 O -0.012(3) 0.047(3) 0.3618(9) 0.051(8) Uani 1 1 d D U . . .
H11A H -0.088(3) 0.029(3) 0.354(6) 0.064 Uiso 1 1 d DR U . . .
H11B H 0.021(3) -0.052(3) 0.361(6) 0.064 Uiso 1 1 d DR U . . .
O9 O 0.1717(19) 0.155(2) 0.4639(8) 0.053(7) Uani 1 1 d D U . . .
O6 O 0.122(3) 0.642(3) 0.2929(8) 0.047(7) Uani 1 1 d D U . . .
O12 O -0.0333(19) 0.376(2) 0.3039(7) 0.042(5) Uani 1 1 d D U . . .
H12A H -0.108207 0.383037 0.317138 0.063 Uiso 1 1 d R U . . .
H12B H -0.040107 0.312225 0.264235 0.063 Uiso 1 1 d R U . . .
O13 O 0.1808(18) 0.198(2) 0.3042(8) 0.042(5) Uani 1 1 d D U . . .
H13 H 0.164(4) 0.191(15) 0.2581(10) 0.053 Uiso 1 1 d DR U . . .

loop_
_atom_site_aniso_label
_atom_site_aniso_U_11
_atom_site_aniso_U_22
_atom_site_aniso_U_33
_atom_site_aniso_U_23
_atom_site_aniso_U_13
_atom_site_aniso_U_12
Cr1 0.128(15) 0.039(5) 0.009(4) -0.001(3) 0.009(5) 0.009(7)
S2 0.077(10) 0.041(6) 0.037(6) 0.012(5) 0.003(6) -0.004(7)
S3 0.066(10) 0.040(6) 0.021(5) -0.003(5) 0.002(6) 0.000(7)
O4 0.075(19) 0.047(11) 0.049(11) -0.004(9) -0.009(11) 0.005(13)
O5 0.062(12) 0.051(9) 0.045(9) 0.002(7) 0.003(8) 0.000(9)
O7 0.11(4) 0.034(11) 0.043(13) 0.001(9) 0.024(14) -0.015(16)
O8 0.09(2) 0.038(10) 0.040(10) -0.005(9) 0.025(11) 0.010(13)
O10 0.058(18) 0.020(8) 0.039(10) 0.011(8) -0.011(10) 0.002(11)
C16 0.066(13) 0.065(11) 0.057(11) -0.004(8) 0.005(9) 0.001(9)
C15 0.072(14) 0.070(12) 0.066(11) 0.003(9) 0.008(9) 0.001(10)
C14 0.068(14) 0.061(11) 0.056(11) 0.001(8) 0.003(9) 0.007(9)
C19 0.048(12) 0.035(9) 0.026(9) -0.001(7) 0.006(8) -0.005(9)
C18 0.062(13) 0.048(10) 0.040(9) -0.005(8) 0.010(9) 0.008(9)
C17 0.083(14) 0.079(12) 0.066(12) -0.013(9) 0.001(9) -0.005(10)
C21 0.069(14) 0.074(11) 0.050(10) -0.003(8) 0.002(9) 0.004(10)
C22 0.072(14) 0.065(12) 0.068(11) 0.000(9) 0.003(9) -0.007(10)
C23 0.080(14) 0.060(11) 0.066(11) -0.017(9) 0.005(9) -0.001(10)
C20 0.058(13) 0.057(11) 0.044(10) -0.004(8) -0.003(9) -0.011(9)
O11 0.061(19) 0.042(10) 0.052(11) 0.000(9) 0.009(13) -0.009(13)
O9 0.064(12) 0.047(9) 0.047(9) -0.006(7) 0.005(8) 0.006(9)
O6 0.061(19) 0.055(11) 0.026(9) 0.008(8) 0.023(10) 0.007(13)
O12 0.069(13) 0.047(7) 0.010(5) 0.003(6) -0.008(6) -0.001(9)
O13 0.069(13) 0.047(7) 0.010(5) 0.003(6) -0.008(6) -0.001(9)

loop_
_atom_type_symbol
_atom_type_description
_atom_type_scat_dispersion_real
_atom_type_scat_dispersion_imag
_atom_type_scat_source
C C 0.0000 0.0000 'International Tables Vol C Tables 4.2.6.8 and 6.1.1.4'
H H 0.0000 0.0000 'International Tables Vol C Tables 4.2.6.8 and 6.1.1.4'
Cr Cr 0.0000 0.0000 'International Tables Vol C Tables 4.2.6.8 and 6.1.1.4'
O O 0.0000 0.0000 'International Tables Vol C Tables 4.2.6.8 and 6.1.1.4'
S S 0.0000 0.0000 'International Tables Vol C Tables 4.2.6.8 and 6.1.1.4'

loop_
_geom_angle_atom_site_label_1
_geom_angle_atom_site_label_2
_geom_angle_atom_site_label_3
_geom_angle
_geom_angle_site_symmetry_1
_geom_angle_site_symmetry_3
_geom_angle_publ_flag
O5 Cr1 O9 91.8(9) . . ?
O5 Cr1 O11 177.8(9) . . ?
O9 Cr1 O11 90.1(9) . . ?
O5 Cr1 O12 90.0(9) . . ?
O9 Cr1 O12 177.7(7) . . ?
O11 Cr1 O12 88.0(9) . . ?
O5 Cr1 O13 96.0(9) . . ?
O9 Cr1 O13 95.3(8) . . ?
O11 Cr1 O13 85.0(9) . . ?
O12 Cr1 O13 86.0(8) . . ?
O5 Cr1 O10 91.3(9) . . ?
O9 Cr1 O10 90.7(7) . . ?
O11 Cr1 O10 87.5(8) . . ?
O12 Cr1 O10 87.7(7) . . ?
O13 Cr1 O10 170.3(9) . . ?
O7 S2 O8 113.5(15) . . ?
O7 S2 O9 115.4(13) . . ?
O8 S2 O9 112.8(14) . . ?
O7 S2 C14 98.4(17) . . ?
O8 S2 C14 111.0(15) . . ?
O9 S2 C14 104.3(11) . . ?
O4 S3 O6 114.5(15) . . ?
O4 S3 O5 112.0(15) . . ?
O6 S3 O5 106.6(13) . . ?
O4 S3 C23 110.2(17) . 3_666 ?
O6 S3 C23 110.7(14) . 3_666 ?
O5 S3 C23 102.1(14) . 3_666 ?
S3 O5 Cr1 140.5(14) . . ?
C17 C16 C15 120.0 . . ?
C16 C15 C14 120.0 . . ?
C19 C14 C15 120.0 . . ?
C19 C14 S2 128.4(7) . . ?
C15 C14 S2 111.4(7) . . ?
C18 C19 C14 120.0 . . ?
C18 C19 C20 120.4 . . ?
C14 C19 C20 119.6 . . ?
C19 C18 C17 120.0 . . ?
C19 C18 C23 119.5 . . ?
C17 C18 C23 120.5 . . ?
C16 C17 C18 120.0 . . ?
C20 C21 C22 119.9 . . ?
C23 C22 C21 120.1 . . ?
C22 C23 C18 120.1 . . ?
C22 C23 S3 109.7(8) . 3_666 ?
C18 C23 S3 129.4(8) . 3_666 ?
C21 C20 C19 119.9 . . ?
S2 O9 Cr1 136.0(11) . . ?

loop_
_geom_bond_atom_site_label_1
_geom_bond_atom_site_label_2
_geom_bond_distance
_geom_bond_site_symmetry_2
_geom_bond_publ_flag
Cr1 O5 1.93(2) . ?
Cr1 O9 1.965(14) . ?
Cr1 O11 1.98(2) . ?
Cr1 O12 2.002(9) . ?
Cr1 O13 2.007(5) . ?
Cr1 O10 2.009(10) . ?
S2 O7 1.44(2) . ?
S2 O8 1.451(17) . ?
S2 O9 1.490(14) . ?
S2 C14 1.770(16) . ?
S3 O4 1.415(17) . ?
S3 O6 1.456(16) . ?
S3 O5 1.502(16) . ?
S3 C23 1.735(19) 3_666 ?
C16 C17 1.3922 . ?
C16 C15 1.3923 . ?
C15 C14 1.3941 . ?
C14 C19 1.3932 . ?
C19 C18 1.3914 . ?
C19 C20 1.3946 . ?
C18 C17 1.3956 . ?
C18 C23 1.3957 . ?
C21 C20 1.3914 . ?
C21 C22 1.3927 . ?
C22 C23 1.3925 . ?

loop_
_geom_hbond_atom_site_label_D
_geom_hbond_atom_site_label_H
_geom_hbond_atom_site_label_A
_geom_hbond_distance_DH
_geom_hbond_distance_HA
_geom_hbond_distance_DA
_geom_hbond_angle_DHA
_geom_hbond_site_symmetry_A
_geom_hbond_publ_flag
O11 H11A O7 0.85 2.01 2.69(4) 137.9 3_556 yes
O11 H11B O4 0.85 1.90 2.65(3) 145.6 1_545 yes
